data_4328648
loop_
_publ_author_name
'Takashi Endo'
'Yoshihiro Doi'
'Yukio Hinatsu'
'Kenji Ohoyama'

_publ_contact_author_address
;Division of Chemistry,
Graduate School of Science,
Hokkaido University,
Sapporo 060-0810, Japan
;
_publ_contact_author_email t-endo38232@mail.sci.hokudai.ac.jp
_publ_contact_author_fax +81-11-706-2702
_publ_contact_author_name 'Takashi Endo'
_publ_contact_author_phone +81-11-706-4931
_publ_section_title
;
 Magnetic and Neutron Diffraction Study on Melilite-Type Oxides Sr2MGe2O7
 (M = Mn, Co)
;
_journal_name_full 'Inorganic Chemistry'
_journal_page_first 3572
_journal_page_last 3578
_journal_paper_doi 10.1021/ic202386h
_journal_volume 51
_journal_year 2012
_chemical_formula_sum 'Co Ge2 O7 Sr2'
_space_group_IT_number 113
_symmetry_Int_Tables_number 113
_symmetry_space_group_name_Hall 'P -4 2ab'
_symmetry_space_group_name_H-M 'P -4 21 m'
_cell_angle_alpha 90
_cell_angle_beta 90
_cell_angle_gamma 90
_cell_formula_units_Z 2
_cell_length_a 8.16939
_cell_length_b 8.16939
_cell_length_c 5.32529
_cell_volume 355.404
_pd_phase_name Sr2CoGe2O7
_cod_data_source_file ic202386h_si_002_5.cif
_cod_data_source_block Sr2CoGe2O7_XRD_RT
_cod_original_formula_sum 'Sr2 Co Ge2 O7'
_cod_database_code 4328648

loop_
_symmetry_equiv_pos_as_xyz
'x, y, z'
'-x, -y, z'
'y, -x, -z'
'-y, x, -z'
'-x+1/2, y+1/2, -z'
'x+1/2, -y+1/2, -z'
'-y+1/2, -x+1/2, z'
'y+1/2, x+1/2, z'

loop_
_atom_site_label
_atom_site_occupancy
_atom_site_fract_x
_atom_site_fract_y
_atom_site_fract_z
_atom_site_adp_type
_atom_site_B_iso_or_equiv
_atom_site_type_symbol
Sr1 1.0 0.16502 0.66502 0.50715 Biso 1.218 Sr
Co1 1.0 0 0 0 Biso 0.959 Co
Ge1 1.0 0.64232 1.14232 0.95224 Biso 0.986 Ge
O1 1.0 0 0.50000 0.18325 Biso 1.222 O
O2 1.0 0.63826 1.13826 0.27418 Biso 1.222 O
O3 1.0 0.08576 0.18072 0.20206 Biso 1.222 O
